data_7242091
loop_
_publ_author_name
'Renier, Olivier'
'Bousrez, Guillaume'
'Yang, Mei'
'H\"olter, Milena'
'Mallick, Bert'
'Smetana, Volodymyr'
'Mudring, Anja-Verena'

_publ_section_title
;
 Developing design tools for introducing and tuning structural order in
 ionic liquids
;
_journal_issue 8
_journal_name_full CrystEngComm
_journal_page_first 1785
_journal_page_last 1795
_journal_paper_doi 10.1039/D0CE01672A
_journal_volume 23
_journal_year 2021
_chemical_formula_sum 'C16 H31 Br N2'
_chemical_formula_weight 331.34
_space_group_crystal_system triclinic
_space_group_IT_number 2
_space_group_name_Hall '-P 1'
_space_group_name_H-M_alt 'P -1'
_atom_sites_solution_hydrogens geom
_audit_creation_method SHELXL-2018/3
_audit_update_record
;
2019-04-27 deposited with the CCDC.	2021-01-08 downloaded from the CCDC.
;
_cell_angle_alpha 83.84(3)
_cell_angle_beta 78.78(3)
_cell_angle_gamma 79.10(3)
_cell_formula_units_Z 2
_cell_length_a 6.9890(14)
_cell_length_b 8.3080(17)
_cell_length_c 16.476(3)
_cell_measurement_reflns_used 7592
_cell_measurement_temperature 293(2)
_cell_measurement_theta_max 25.098
_cell_measurement_theta_min 2.886
_cell_volume 919.0(3)
_computing_structure_refinement 'SHELXL-2018/3 (Sheldrick, 2018)'
_diffrn_ambient_temperature 293(2)
_diffrn_measured_fraction_theta_full 0.902
_diffrn_measured_fraction_theta_max 0.902
_diffrn_measurement_device_type 'STOE IPDS I'
_diffrn_radiation_type MoK\a
_diffrn_radiation_wavelength 0.71073
_diffrn_reflns_av_R_equivalents 0.0886
_diffrn_reflns_av_unetI/netI 0.0918
_diffrn_reflns_Laue_measured_fraction_full 0.902
_diffrn_reflns_Laue_measured_fraction_max 0.902
_diffrn_reflns_limit_h_max 7
_diffrn_reflns_limit_h_min -8
_diffrn_reflns_limit_k_max 9
_diffrn_reflns_limit_k_min -9
_diffrn_reflns_limit_l_max 19
_diffrn_reflns_limit_l_min -19
_diffrn_reflns_number 7592
_diffrn_reflns_point_group_measured_fraction_full 0.902
_diffrn_reflns_point_group_measured_fraction_max 0.902
_diffrn_reflns_theta_full 25.098
_diffrn_reflns_theta_max 25.098
_diffrn_reflns_theta_min 2.886
_exptl_absorpt_coefficient_mu 2.229
_exptl_absorpt_correction_T_max 0.8
_exptl_absorpt_correction_T_min 0.6
_exptl_absorpt_correction_type numerical
_exptl_absorpt_process_details 'X-Red, X-Shape'
_exptl_crystal_density_diffrn 1.197
_exptl_crystal_description block
_exptl_crystal_F_000 352
_refine_diff_density_max 0.837
_refine_diff_density_min -0.685
_refine_diff_density_rms 0.103
_refine_ls_extinction_coef 0.078(11)
_refine_ls_extinction_expression Fc^*^=kFc[1+0.001xFc^2^\l^3^/sin(2\q)]^-1/4^
_refine_ls_extinction_method 'SHELXL-2018/3 (Sheldrick 2018)'
_refine_ls_goodness_of_fit_ref 1.007
_refine_ls_hydrogen_treatment constr
_refine_ls_matrix_type full
_refine_ls_number_parameters 175
_refine_ls_number_reflns 2953
_refine_ls_number_restraints 0
_refine_ls_restrained_S_all 1.007
_refine_ls_R_factor_all 0.0906
_refine_ls_R_factor_gt 0.0627
_refine_ls_shift/su_max 0.000
_refine_ls_shift/su_mean 0.000
_refine_ls_structure_factor_coef Fsqd
_refine_ls_weighting_details 'w=1/[\s^2^(Fo^2^)+(0.1047P)^2^] where P=(Fo^2^+2Fc^2^)/3'
_refine_ls_weighting_scheme calc
_refine_ls_wR_factor_gt 0.1562
_refine_ls_wR_factor_ref 0.1726
_reflns_Friedel_coverage 0.000
_reflns_number_gt 2052
_reflns_number_total 2953
_reflns_threshold_expression 'I > 2\s(I)'
_cod_data_source_file d0ce01672a2.cif
_cod_data_source_block M14H
_cod_depositor_comments 'Adding full bibliography for 7242091--7242093.cif.'
_cod_database_code 7242091
_shelx_shelxl_version_number 2018/3
_shelx_space_group_comment
;
The symmetry employed for this shelxl refinement is uniquely defined
by the following loop, which should always be used as a source of
symmetry information in preference to the above space-group names.
They are only intended as comments.
;

loop_
_space_group_symop_operation_xyz
'x, y, z'
'-x, -y, -z'

loop_
_atom_site_label
_atom_site_type_symbol
_atom_site_fract_x
_atom_site_fract_y
_atom_site_fract_z
_atom_site_U_iso_or_equiv
_atom_site_adp_type
_atom_site_occupancy
_atom_site_site_symmetry_order
_atom_site_calc_flag
_atom_site_refinement_flags_posn
_atom_site_refinement_flags_adp
_atom_site_refinement_flags_occupancy
_atom_site_disorder_assembly
_atom_site_disorder_group
C1 C -0.6827(11) 1.4558(7) 0.1223(5) 0.0482(16) Uani 1 1 d . . . . .
H1 H -0.803656 1.523886 0.137474 0.058 Uiso 1 1 calc R U . . .
C2 C -0.4486(10) 1.2739(6) 0.0538(4) 0.0388(14) Uani 1 1 d . . . . .
C3 C -0.5237(11) 1.4385(7) 0.1594(5) 0.0478(16) Uani 1 1 d . . . . .
H3 H -0.513406 1.491972 0.204731 0.057 Uiso 1 1 calc R U . . .
N3 N -0.6337(8) 1.3541(6) 0.0575(4) 0.0422(13) Uani 1 1 d . . . . .
H3A H -0.711363 1.344007 0.024477 0.051 Uiso 1 1 calc R U . . .
C4 C -0.3423(10) 1.1554(7) -0.0069(5) 0.0458(16) Uani 1 1 d . . . . .
H4A H -0.423422 1.150341 -0.047049 0.069 Uiso 1 1 calc R U . . .
H4B H -0.313283 1.048784 0.021230 0.069 Uiso 1 1 calc R U . . .
H4C H -0.220990 1.189919 -0.034458 0.069 Uiso 1 1 calc R U . . .
C5 C -0.1763(10) 1.2730(7) 0.1332(5) 0.0470(16) Uani 1 1 d . . . . .
H5A H -0.133722 1.365985 0.151068 0.056 Uiso 1 1 calc R U . . .
H5AB H -0.088289 1.241137 0.082187 0.056 Uiso 1 1 calc R U . . .
C6 C -0.1560(10) 1.1302(7) 0.1993(5) 0.0446(15) Uani 1 1 d . . . . .
H6A H -0.235449 1.163139 0.251939 0.054 Uiso 1 1 calc R U . . .
H6AB H -0.203508 1.037794 0.183543 0.054 Uiso 1 1 calc R U . . .
C7 C 0.0598(11) 1.0799(7) 0.2083(4) 0.0452(16) Uani 1 1 d . . . . .
H7A H 0.102495 1.172706 0.226284 0.054 Uiso 1 1 calc R U . . .
H7AB H 0.137812 1.056914 0.154044 0.054 Uiso 1 1 calc R U . . .
C8 C 0.1063(10) 0.9317(7) 0.2683(5) 0.0466(16) Uani 1 1 d . . . . .
H8A H 0.034101 0.955177 0.323432 0.056 Uiso 1 1 calc R U . . .
H8AB H 0.061666 0.838531 0.251711 0.056 Uiso 1 1 calc R U . . .
C9 C 0.3263(10) 0.8867(7) 0.2710(4) 0.0453(15) Uani 1 1 d . . . . .
H9A H 0.370147 0.981083 0.286768 0.054 Uiso 1 1 calc R U . . .
H9AB H 0.397354 0.863594 0.215674 0.054 Uiso 1 1 calc R U . . .
C10 C 0.3821(10) 0.7394(7) 0.3307(4) 0.0453(15) Uani 1 1 d . . . . .
H10A H 0.318821 0.764362 0.386822 0.054 Uiso 1 1 calc R U . . .
H10B H 0.332991 0.645731 0.317166 0.054 Uiso 1 1 calc R U . . .
C11 C 0.6037(10) 0.6949(7) 0.3268(4) 0.0446(15) Uani 1 1 d . . . . .
H11A H 0.649344 0.784744 0.346185 0.053 Uiso 1 1 calc R U . . .
H11B H 0.666972 0.683621 0.269393 0.053 Uiso 1 1 calc R U . . .
C12 C 0.6707(11) 0.5363(8) 0.3781(5) 0.0502(17) Uani 1 1 d . . . . .
H12A H 0.614234 0.549420 0.436097 0.060 Uiso 1 1 calc R U . . .
H12B H 0.619657 0.447042 0.360896 0.060 Uiso 1 1 calc R U . . .
C13 C 0.8950(11) 0.4902(8) 0.3690(5) 0.0485(16) Uani 1 1 d . . . . .
H13A H 0.945757 0.580216 0.385555 0.058 Uiso 1 1 calc R U . . .
H13B H 0.950935 0.476351 0.311015 0.058 Uiso 1 1 calc R U . . .
C14 C 0.9647(11) 0.3332(7) 0.4203(5) 0.0500(17) Uani 1 1 d . . . . .
H14A H 0.906739 0.345899 0.478247 0.060 Uiso 1 1 calc R U . . .
H14B H 0.916913 0.242451 0.402930 0.060 Uiso 1 1 calc R U . . .
C15 C 1.1874(12) 0.2912(8) 0.4122(5) 0.059(2) Uani 1 1 d . . . . .
H15A H 1.235139 0.383626 0.427893 0.071 Uiso 1 1 calc R U . . .
H15B H 1.244663 0.275695 0.354457 0.071 Uiso 1 1 calc R U . . .
C16 C 1.2596(16) 0.1388(10) 0.4644(6) 0.074(3) Uani 1 1 d . . . . .
H16A H 1.232587 0.043714 0.443357 0.112 Uiso 1 1 calc R U . . .
H16B H 1.192459 0.147462 0.520861 0.112 Uiso 1 1 calc R U . . .
H16C H 1.399647 0.128675 0.462198 0.112 Uiso 1 1 calc R U . . .
N2 N -0.3778(8) 1.3248(6) 0.1162(4) 0.0416(13) Uani 1 1 d . . . . .
Br01 Br 0.84530(10) 0.72017(7) 0.08930(4) 0.0438(3) Uani 1 1 d . . . . .

loop_
_atom_site_aniso_label
_atom_site_aniso_U_11
_atom_site_aniso_U_22
_atom_site_aniso_U_33
_atom_site_aniso_U_23
_atom_site_aniso_U_13
_atom_site_aniso_U_12
C1 0.041(4) 0.035(3) 0.066(4) 0.002(3) -0.009(3) -0.006(3)
C2 0.035(4) 0.029(2) 0.056(4) 0.005(2) -0.015(3) -0.011(2)
C3 0.047(5) 0.039(3) 0.058(4) -0.001(3) -0.011(3) -0.008(3)
N3 0.033(3) 0.034(2) 0.063(4) 0.004(2) -0.019(2) -0.009(2)
C4 0.038(4) 0.033(3) 0.069(4) -0.003(3) -0.012(3) -0.010(2)
C5 0.037(4) 0.038(3) 0.070(5) 0.007(3) -0.022(3) -0.011(3)
C6 0.045(4) 0.029(3) 0.060(4) 0.001(3) -0.013(3) -0.006(2)
C7 0.048(4) 0.031(3) 0.057(4) 0.000(3) -0.016(3) -0.006(3)
C8 0.037(4) 0.034(3) 0.066(4) 0.001(3) -0.013(3) 0.000(2)
C9 0.039(4) 0.038(3) 0.057(4) 0.005(3) -0.012(3) -0.004(2)
C10 0.041(4) 0.040(3) 0.052(4) 0.000(3) -0.010(3) 0.001(3)
C11 0.041(4) 0.039(3) 0.053(4) 0.000(3) -0.013(3) -0.002(3)
C12 0.039(4) 0.047(3) 0.060(4) 0.009(3) -0.013(3) -0.003(3)
C13 0.046(5) 0.042(3) 0.055(4) 0.000(3) -0.013(3) -0.001(3)
C14 0.048(5) 0.038(3) 0.066(5) -0.002(3) -0.019(3) -0.003(3)
C15 0.059(6) 0.049(4) 0.068(5) -0.005(3) -0.023(4) 0.007(3)
C16 0.083(7) 0.059(4) 0.081(6) -0.007(4) -0.039(5) 0.013(4)
N2 0.035(3) 0.033(2) 0.059(3) 0.000(2) -0.015(2) -0.008(2)
Br01 0.0374(5) 0.0366(4) 0.0585(5) -0.0006(2) -0.0114(3) -0.0081(2)

loop_
_atom_type_symbol
_atom_type_description
_atom_type_scat_dispersion_real
_atom_type_scat_dispersion_imag
_atom_type_scat_source
C C 0.0033 0.0016 'International Tables Vol C Tables 4.2.6.8 and 6.1.1.4'
H H 0.0000 0.0000 'International Tables Vol C Tables 4.2.6.8 and 6.1.1.4'
N N 0.0061 0.0033 'International Tables Vol C Tables 4.2.6.8 and 6.1.1.4'
Br Br -0.2901 2.4595 'International Tables Vol C Tables 4.2.6.8 and 6.1.1.4'

loop_
_geom_angle_atom_site_label_1
_geom_angle_atom_site_label_2
_geom_angle_atom_site_label_3
_geom_angle
_geom_angle_site_symmetry_1
_geom_angle_site_symmetry_3
_geom_angle_publ_flag
C3 C1 N3 107.7(6) . . ?
N3 C2 N2 106.5(6) . . ?
N3 C2 C4 126.3(6) . . ?
N2 C2 C4 127.2(6) . . ?
C1 C3 N2 106.2(6) . . ?
C2 N3 C1 110.0(6) . . ?
N2 C5 C6 114.0(5) . . ?
C7 C6 C5 109.6(5) . . ?
C6 C7 C8 115.9(5) . . ?
C9 C8 C7 112.3(5) . . ?
C8 C9 C10 114.7(5) . . ?
C11 C10 C9 112.1(5) . . ?
C10 C11 C12 114.6(5) . . ?
C13 C12 C11 113.1(5) . . ?
C12 C13 C14 113.9(6) . . ?
C15 C14 C13 113.3(6) . . ?
C14 C15 C16 114.2(7) . . ?
C2 N2 C3 109.6(6) . . ?
C2 N2 C5 125.3(6) . . ?
C3 N2 C5 125.1(6) . . ?

loop_
_geom_bond_atom_site_label_1
_geom_bond_atom_site_label_2
_geom_bond_distance
_geom_bond_site_symmetry_2
_geom_bond_publ_flag
C1 C3 1.347(10) . ?
C1 N3 1.383(10) . ?
C2 N3 1.331(8) . ?
C2 N2 1.360(9) . ?
C2 C4 1.472(10) . ?
C3 N2 1.391(9) . ?
C5 N2 1.465(9) . ?
C5 C6 1.527(8) . ?
C6 C7 1.519(10) . ?
C7 C8 1.520(8) . ?
C8 C9 1.520(10) . ?
C9 C10 1.525(8) . ?
C10 C11 1.513(10) . ?
C11 C12 1.533(8) . ?
C12 C13 1.523(10) . ?
C13 C14 1.529(9) . ?
C14 C15 1.511(11) . ?
C15 C16 1.514(10) . ?
